data_7155526
loop_
_publ_author_name
'Reddy, Chada Narsimha'
'Sathish, Manda'
'Adhikary, Susanta'
'Nanubolu, Jagadeesh Babu'
'Alarifi, Abdullah'
'Maurya, Ram Awatar'
'Kamal, Ahmed'

_publ_section_title
;
 Phenacyl azides as efficient intermediates: one-pot synthesis of
 pyrrolidines and imidazoles.
;
_journal_issue 13
_journal_name_full 'Organic &amp; biomolecular chemistry'
_journal_page_first 2730
_journal_page_last 2733
_journal_paper_doi 10.1039/c7ob00299h
_journal_volume 15
_journal_year 2017
_chemical_formula_moiety 'C17 H17 Cl N2 O3'
_chemical_formula_sum 'C17 H17 Cl N2 O3'
_chemical_formula_weight 332.77
_chemical_name_systematic (4S)-4-(4-chlorobenzoyl)-2-methylhexahydropyrrolo[3,4-a]pyrrolizine-1,3(2H,4H)-dione
_space_group_crystal_system monoclinic
_space_group_IT_number 14
_space_group_name_Hall '-P 2yn'
_space_group_name_H-M_alt 'P 1 21/n 1'
_symmetry_space_group_name_Hall '-P 2yn'
_symmetry_space_group_name_H-M 'P 1 21/n 1'
_atom_sites_solution_hydrogens geom
_audit_creation_method SHELXL-2014/7
_audit_update_record
;
2016-07-14 deposited with the CCDC.
2017-03-09 downloaded from the CCDC.
;
_cell_angle_alpha 90
_cell_angle_beta 110.902(2)
_cell_angle_gamma 90
_cell_formula_units_Z 4
_cell_length_a 12.4653(16)
_cell_length_b 8.3351(11)
_cell_length_c 16.192(2)
_cell_measurement_reflns_used 6242
_cell_measurement_temperature 293(2)
_cell_measurement_theta_max 26.88
_cell_measurement_theta_min 2.56
_cell_volume 1571.6(3)
_computing_cell_refinement 'Bruker SMART'
_computing_data_collection 'Bruker SMART'
_computing_data_reduction 'Bruker SAINT'
_computing_molecular_graphics 'Bruker SHELXTL'
_computing_publication_material 'Bruker SHELXTL'
_computing_structure_refinement 'SHELXL-2014/7 (Sheldrick, 2014)'
_computing_structure_solution 'SHELXS-97 (Sheldrick, 1990)'
_diffrn_ambient_temperature 293(2)
_diffrn_measured_fraction_theta_full 0.999
_diffrn_measured_fraction_theta_max 0.995
_diffrn_measurement_device_type 'CCD area detector'
_diffrn_measurement_method 'phi and omega scans'
_diffrn_radiation_type MoK\a
_diffrn_radiation_wavelength 0.71073
_diffrn_reflns_av_R_equivalents 0.0209
_diffrn_reflns_av_unetI/netI 0.0165
_diffrn_reflns_Laue_measured_fraction_full 0.999
_diffrn_reflns_Laue_measured_fraction_max 0.995
_diffrn_reflns_limit_h_max 16
_diffrn_reflns_limit_h_min -16
_diffrn_reflns_limit_k_max 10
_diffrn_reflns_limit_k_min -10
_diffrn_reflns_limit_l_max 21
_diffrn_reflns_limit_l_min -20
_diffrn_reflns_number 16635
_diffrn_reflns_point_group_measured_fraction_full 0.999
_diffrn_reflns_point_group_measured_fraction_max 0.995
_diffrn_reflns_theta_full 25.242
_diffrn_reflns_theta_max 27.499
_diffrn_reflns_theta_min 1.786
_diffrn_source 'fine-focus sealed tube'
_exptl_absorpt_coefficient_mu 0.260
_exptl_absorpt_correction_T_max 0.952
_exptl_absorpt_correction_T_min 0.930
_exptl_absorpt_correction_type multi-scan
_exptl_absorpt_process_details 'Bruker AXS SADABS program'
_exptl_crystal_colour COLOURLESS
_exptl_crystal_density_diffrn 1.406
_exptl_crystal_description BLOCK
_exptl_crystal_F_000 696
_exptl_crystal_size_max 0.280
_exptl_crystal_size_mid 0.240
_exptl_crystal_size_min 0.190
_refine_diff_density_max 0.282
_refine_diff_density_min -0.240
_refine_diff_density_rms 0.044
_refine_ls_extinction_method none
_refine_ls_goodness_of_fit_ref 1.038
_refine_ls_hydrogen_treatment constr
_refine_ls_matrix_type full
_refine_ls_number_parameters 209
_refine_ls_number_reflns 3595
_refine_ls_number_restraints 0
_refine_ls_restrained_S_all 1.038
_refine_ls_R_factor_all 0.0558
_refine_ls_R_factor_gt 0.0463
_refine_ls_shift/su_max 0.000
_refine_ls_shift/su_mean 0.000
_refine_ls_structure_factor_coef Fsqd
_refine_ls_weighting_details 'w=1/[\s^2^(Fo^2^)+(0.0707P)^2^+0.4904P] where P=(Fo^2^+2Fc^2^)/3'
_refine_ls_weighting_scheme calc
_refine_ls_wR_factor_gt 0.1279
_refine_ls_wR_factor_ref 0.1368
_reflns_Friedel_coverage 0.000
_reflns_number_gt 2940
_reflns_number_total 3595
_reflns_threshold_expression 'I > 2\s(I)'
_cod_data_source_file c7ob00299h2.cif
_cod_data_source_block BB98M
_cod_depositor_comments 'Adding full bibliography for 7155526.cif.'
_cod_original_cell_volume 1571.6(4)
_cod_database_code 7155526
_shelx_shelxl_version_number 2014/7
_shelx_space_group_comment
;
The symmetry employed for this shelxl refinement is uniquely defined
by the following loop, which should always be used as a source of
symmetry information in preference to the above space-group names.
They are only intended as comments.
;
_shelx_estimated_absorpt_t_min 0.931
_shelx_estimated_absorpt_t_max 0.952
_exptl_absorpt_special_details 'Sheldrick,G.M.,(2003),University of gottingen,Germany'

loop_
_space_group_symop_operation_xyz
'x, y, z'
'-x+1/2, y+1/2, -z+1/2'
'-x, -y, -z'
'x-1/2, -y-1/2, z-1/2'

loop_
_atom_site_label
_atom_site_type_symbol
_atom_site_fract_x
_atom_site_fract_y
_atom_site_fract_z
_atom_site_U_iso_or_equiv
_atom_site_adp_type
_atom_site_occupancy
_atom_site_site_symmetry_order
_atom_site_calc_flag
_atom_site_refinement_flags_posn
_atom_site_refinement_flags_adp
C1 C 0.62255(16) 0.0960(2) 0.16003(11) 0.0482(4) Uani 1 1 d . .
C2 C 0.54050(15) 0.0001(2) 0.17357(12) 0.0486(4) Uani 1 1 d . .
H2 H 0.4743 -0.0276 0.1266 0.058 Uiso 1 1 calc R U
C3 C 0.55777(14) -0.0545(2) 0.25771(12) 0.0454(4) Uani 1 1 d . .
H3 H 0.5027 -0.1193 0.2674 0.055 Uiso 1 1 calc R U
C4 C 0.65647(13) -0.01372(19) 0.32825(11) 0.0410(3) Uani 1 1 d . .
C5 C 0.73959(15) 0.0786(2) 0.31167(12) 0.0524(4) Uani 1 1 d . .
H5 H 0.8072 0.1038 0.3580 0.063 Uiso 1 1 calc R U
C6 C 0.72348(17) 0.1330(3) 0.22818(13) 0.0565(5) Uani 1 1 d . .
H6 H 0.7797 0.1940 0.2176 0.068 Uiso 1 1 calc R U
C7 C 0.67126(13) -0.07505(19) 0.41819(11) 0.0420(4) Uani 1 1 d . .
C8 C 0.75387(14) 0.01638(19) 0.49646(10) 0.0408(3) Uani 1 1 d . .
H8 H 0.8290 0.0265 0.4903 0.049 Uiso 1 1 calc R U
C9 C 0.76725(15) -0.0600(2) 0.58649(11) 0.0447(4) Uani 1 1 d . .
H9 H 0.7422 -0.1723 0.5798 0.054 Uiso 1 1 calc R U
C10 C 0.88846(17) -0.0434(2) 0.65069(12) 0.0544(4) Uani 1 1 d . .
C11 C 0.9921(2) 0.1004(3) 0.79143(16) 0.0873(8) Uani 1 1 d . .
H11A H 1.0268 0.0061 0.8241 0.131 Uiso 1 1 calc R U
H11B H 0.9733 0.1741 0.8298 0.131 Uiso 1 1 calc R U
H11C H 1.0449 0.1505 0.7684 0.131 Uiso 1 1 calc R U
C12 C 0.7790(2) 0.1087(2) 0.70965(13) 0.0596(5) Uani 1 1 d . .
C13 C 0.69426(16) 0.0428(2) 0.62474(12) 0.0484(4) Uani 1 1 d . .
H13 H 0.6368 -0.0238 0.6370 0.058 Uiso 1 1 calc R U
C14 C 0.63420(15) 0.1680(2) 0.55122(13) 0.0487(4) Uani 1 1 d . .
H14 H 0.5570 0.1292 0.5165 0.058 Uiso 1 1 calc R U
C15 C 0.6259(2) 0.3417(2) 0.57720(17) 0.0651(5) Uani 1 1 d . .
H15A H 0.5521 0.3871 0.5420 0.078 Uiso 1 1 calc R U
H15B H 0.6352 0.3492 0.6392 0.078 Uiso 1 1 calc R U
C16 C 0.7212(3) 0.4280(3) 0.5600(2) 0.0962(10) Uani 1 1 d . .
H16A H 0.6903 0.5148 0.5184 0.115 Uiso 1 1 calc R U
H16B H 0.7742 0.4730 0.6145 0.115 Uiso 1 1 calc R U
C17 C 0.7816(2) 0.3107(2) 0.52296(17) 0.0665(6) Uani 1 1 d . .
H17A H 0.7974 0.3568 0.4735 0.080 Uiso 1 1 calc R U
H17B H 0.8535 0.2774 0.5676 0.080 Uiso 1 1 calc R U
Cl1 Cl 0.59816(5) 0.17599(7) 0.05549(3) 0.06544(19) Uani 1 1 d . .
N1 N 0.88777(15) 0.0558(2) 0.71858(10) 0.0590(4) Uani 1 1 d . .
N2 N 0.70250(12) 0.17432(15) 0.49393(9) 0.0438(3) Uani 1 1 d . .
O1 O 0.61502(12) -0.18705(16) 0.42796(9) 0.0605(4) Uani 1 1 d . .
O2 O 0.97370(13) -0.1029(2) 0.64482(11) 0.0818(5) Uani 1 1 d . .
O3 O 0.7583(2) 0.1928(2) 0.76297(11) 0.0921(6) Uani 1 1 d . .

loop_
_atom_site_aniso_label
_atom_site_aniso_U_11
_atom_site_aniso_U_22
_atom_site_aniso_U_33
_atom_site_aniso_U_23
_atom_site_aniso_U_13
_atom_site_aniso_U_12
C1 0.0558(10) 0.0463(9) 0.0443(9) 0.0012(7) 0.0200(8) 0.0005(8)
C2 0.0452(9) 0.0491(9) 0.0466(9) -0.0049(7) 0.0104(7) -0.0037(7)
C3 0.0413(8) 0.0431(9) 0.0529(9) -0.0033(7) 0.0181(7) -0.0043(7)
C4 0.0406(8) 0.0367(8) 0.0463(9) -0.0021(6) 0.0164(7) 0.0002(6)
C5 0.0436(9) 0.0588(11) 0.0513(10) 0.0007(8) 0.0127(7) -0.0116(8)
C6 0.0530(10) 0.0624(11) 0.0550(11) 0.0053(9) 0.0204(9) -0.0146(9)
C7 0.0403(8) 0.0388(8) 0.0489(9) -0.0007(6) 0.0183(7) 0.0013(6)
C8 0.0413(8) 0.0365(8) 0.0450(8) 0.0012(6) 0.0158(7) 0.0008(6)
C9 0.0531(9) 0.0339(8) 0.0456(9) 0.0030(6) 0.0158(7) 0.0015(7)
C10 0.0575(11) 0.0516(10) 0.0490(10) 0.0110(8) 0.0129(8) 0.0064(8)
C11 0.0930(18) 0.0856(17) 0.0597(13) 0.0068(12) -0.0014(12) -0.0305(14)
C12 0.0837(14) 0.0499(10) 0.0473(10) 0.0002(8) 0.0258(10) -0.0027(10)
C13 0.0556(10) 0.0427(9) 0.0525(10) 0.0018(7) 0.0262(8) -0.0035(7)
C14 0.0445(9) 0.0407(9) 0.0610(11) -0.0019(7) 0.0189(8) 0.0016(7)
C15 0.0715(13) 0.0452(10) 0.0797(14) -0.0041(9) 0.0281(11) 0.0125(9)
C16 0.1023(19) 0.0482(12) 0.155(3) -0.0346(15) 0.066(2) -0.0183(13)
C17 0.0775(14) 0.0418(10) 0.0894(16) -0.0056(10) 0.0411(12) -0.0146(9)
Cl1 0.0781(4) 0.0702(3) 0.0476(3) 0.0048(2) 0.0219(2) -0.0101(3)
N1 0.0676(10) 0.0543(9) 0.0460(8) 0.0037(7) 0.0094(7) -0.0095(8)
N2 0.0477(7) 0.0335(7) 0.0494(8) 0.0019(5) 0.0166(6) 0.0007(6)
O1 0.0650(8) 0.0595(8) 0.0567(8) 0.0003(6) 0.0213(7) -0.0221(7)
O2 0.0600(9) 0.1003(13) 0.0766(11) 0.0109(9) 0.0138(8) 0.0270(9)
O3 0.1328(16) 0.0870(12) 0.0589(10) -0.0153(8) 0.0371(10) 0.0136(11)

loop_
_atom_type_symbol
_atom_type_description
_atom_type_scat_dispersion_real
_atom_type_scat_dispersion_imag
_atom_type_scat_source
C C 0.0033 0.0016 'International Tables Vol C Tables 4.2.6.8 and 6.1.1.4'
H H 0.0000 0.0000 'International Tables Vol C Tables 4.2.6.8 and 6.1.1.4'
N N 0.0061 0.0033 'International Tables Vol C Tables 4.2.6.8 and 6.1.1.4'
O O 0.0106 0.0060 'International Tables Vol C Tables 4.2.6.8 and 6.1.1.4'
Cl Cl 0.1484 0.1585 'International Tables Vol C Tables 4.2.6.8 and 6.1.1.4'

loop_
_geom_angle_atom_site_label_1
_geom_angle_atom_site_label_2
_geom_angle_atom_site_label_3
_geom_angle
C2 C1 C6 121.32(16)
C2 C1 Cl1 119.69(14)
C6 C1 Cl1 118.97(14)
C1 C2 C3 119.10(16)
C1 C2 H2 120.5
C3 C2 H2 120.5
C2 C3 C4 120.81(16)
C2 C3 H3 119.6
C4 C3 H3 119.6
C3 C4 C5 118.58(16)
C3 C4 C7 118.92(15)
C5 C4 C7 122.46(15)
C6 C5 C4 121.06(17)
C6 C5 H5 119.5
C4 C5 H5 119.5
C5 C6 C1 119.03(17)
C5 C6 H6 120.5
C1 C6 H6 120.5
O1 C7 C4 121.06(15)
O1 C7 C8 121.90(15)
C4 C7 C8 116.91(14)
N2 C8 C7 105.60(13)
N2 C8 C9 107.30(13)
C7 C8 C9 113.11(13)
N2 C8 H8 110.2
C7 C8 H8 110.2
C9 C8 H8 110.2
C10 C9 C13 105.30(15)
C10 C9 C8 110.96(14)
C13 C9 C8 105.73(13)
C10 C9 H9 111.5
C13 C9 H9 111.5
C8 C9 H9 111.5
O2 C10 N1 124.5(2)
O2 C10 C9 127.10(19)
N1 C10 C9 108.43(16)
N1 C11 H11A 109.5
N1 C11 H11B 109.5
H11A C11 H11B 109.5
N1 C11 H11C 109.5
H11A C11 H11C 109.5
H11B C11 H11C 109.5
O3 C12 N1 124.1(2)
O3 C12 C13 127.1(2)
N1 C12 C13 108.73(16)
C12 C13 C9 104.39(15)
C12 C13 C14 116.20(15)
C9 C13 C14 104.97(14)
C12 C13 H13 110.3
C9 C13 H13 110.3
C14 C13 H13 110.3
N2 C14 C15 104.62(15)
N2 C14 C13 106.15(13)
C15 C14 C13 119.16(17)
N2 C14 H14 108.8
C15 C14 H14 108.8
C13 C14 H14 108.8
C16 C15 C14 105.60(17)
C16 C15 H15A 110.6
C14 C15 H15A 110.6
C16 C15 H15B 110.6
C14 C15 H15B 110.6
H15A C15 H15B 108.8
C17 C16 C15 108.00(17)
C17 C16 H16A 110.1
C15 C16 H16A 110.1
C17 C16 H16B 110.1
C15 C16 H16B 110.1
H16A C16 H16B 108.4
N2 C17 C16 105.07(18)
N2 C17 H17A 110.7
C16 C17 H17A 110.7
N2 C17 H17B 110.7
C16 C17 H17B 110.7
H17A C17 H17B 108.8
C10 N1 C12 113.13(16)
C10 N1 C11 122.7(2)
C12 N1 C11 124.1(2)
C8 N2 C14 107.33(12)
C8 N2 C17 116.88(15)
C14 N2 C17 107.49(15)

loop_
_geom_bond_atom_site_label_1
_geom_bond_atom_site_label_2
_geom_bond_distance
C1 C2 1.376(3)
C1 C6 1.380(3)
C1 Cl1 1.7421(18)
C2 C3 1.378(2)
C2 H2 0.9300
C3 C4 1.390(2)
C3 H3 0.9300
C4 C5 1.392(2)
C4 C7 1.491(2)
C5 C6 1.371(3)
C5 H5 0.9300
C6 H6 0.9300
C7 O1 1.211(2)
C7 C8 1.522(2)
C8 N2 1.458(2)
C8 C9 1.545(2)
C8 H8 0.9800
C9 C10 1.504(3)
C9 C13 1.532(2)
C9 H9 0.9800
C10 O2 1.207(2)
C10 N1 1.378(3)
C11 N1 1.458(3)
C11 H11A 0.9600
C11 H11B 0.9600
C11 H11C 0.9600
C12 O3 1.209(2)
C12 N1 1.383(3)
C12 C13 1.508(3)
C13 C14 1.559(3)
C13 H13 0.9800
C14 N2 1.467(2)
C14 C15 1.522(3)
C14 H14 0.9800
C15 C16 1.497(3)
C15 H15A 0.9700
C15 H15B 0.9700
C16 C17 1.484(3)
C16 H16A 0.9700
C16 H16B 0.9700
C17 N2 1.467(2)
C17 H17A 0.9700
C17 H17B 0.9700

loop_
_geom_torsion_atom_site_label_1
_geom_torsion_atom_site_label_2
_geom_torsion_atom_site_label_3
_geom_torsion_atom_site_label_4
_geom_torsion
C6 C1 C2 C3 2.7(3)
Cl1 C1 C2 C3 -176.08(14)
C1 C2 C3 C4 0.0(3)
C2 C3 C4 C5 -2.3(3)
C2 C3 C4 C7 179.78(15)
C3 C4 C5 C6 2.1(3)
C7 C4 C5 C6 179.92(17)
C4 C5 C6 C1 0.5(3)
C2 C1 C6 C5 -2.9(3)
Cl1 C1 C6 C5 175.87(16)
C3 C4 C7 O1 17.6(2)
C5 C4 C7 O1 -160.18(17)
C3 C4 C7 C8 -158.38(15)
C5 C4 C7 C8 23.8(2)
O1 C7 C8 N2 -110.67(17)
C4 C7 C8 N2 65.32(17)
O1 C7 C8 C9 6.4(2)
C4 C7 C8 C9 -177.63(13)
N2 C8 C9 C10 -99.84(16)
C7 C8 C9 C10 144.11(15)
N2 C8 C9 C13 13.83(17)
C7 C8 C9 C13 -102.21(15)
C13 C9 C10 O2 -178.6(2)
C8 C9 C10 O2 -64.7(3)
C13 C9 C10 N1 0.25(19)
C8 C9 C10 N1 114.19(16)
O3 C12 C13 C9 -177.6(2)
N1 C12 C13 C9 1.67(19)
O3 C12 C13 C14 67.3(3)
N1 C12 C13 C14 -113.38(18)
C10 C9 C13 C12 -1.13(18)
C8 C9 C13 C12 -118.68(15)
C10 C9 C13 C14 121.58(15)
C8 C9 C13 C14 4.04(17)
C12 C13 C14 N2 94.29(18)
C9 C13 C14 N2 -20.43(17)
C12 C13 C14 C15 -23.3(3)
C9 C13 C14 C15 -137.99(18)
N2 C14 C15 C16 -19.0(3)
C13 C14 C15 C16 99.3(2)
C14 C15 C16 C17 1.4(3)
C15 C16 C17 N2 16.8(3)
O2 C10 N1 C12 179.8(2)
C9 C10 N1 C12 0.9(2)
O2 C10 N1 C11 0.3(3)
C9 C10 N1 C11 -178.56(18)
O3 C12 N1 C10 177.7(2)
C13 C12 N1 C10 -1.6(2)
O3 C12 N1 C11 -2.9(3)
C13 C12 N1 C11 177.78(18)
C7 C8 N2 C14 93.46(15)
C9 C8 N2 C14 -27.46(17)
C7 C8 N2 C17 -145.81(16)
C9 C8 N2 C17 93.28(18)
C15 C14 N2 C8 156.75(15)
C13 C14 N2 C8 29.89(17)
C15 C14 N2 C17 30.2(2)
C13 C14 N2 C17 -96.61(17)
C16 C17 N2 C8 -150.1(2)
C16 C17 N2 C14 -29.5(2)
